data_1555932
loop_
_publ_author_name
'Reddy, B. Narendraprasad'
'Ramana, Chepuri V.'

_publ_section_title
;
 Synthesis of Functionalized 6-Hydroxy-2-oxindole Derivatives by Phenoxide
 Cyclization.
;
_journal_issue 24
_journal_name_full 'Organic letters'
_journal_page_first 6264
_journal_page_last 6267
_journal_paper_doi 10.1021/acs.orglett.6b03048
_journal_volume 18
_journal_year 2016
_chemical_formula_moiety 'C15 H15 N O4'
_chemical_formula_sum 'C15 H15 N O4'
_chemical_formula_weight 273.28
_space_group_crystal_system monoclinic
_space_group_IT_number 14
_space_group_name_Hall '-P 2ybc'
_space_group_name_H-M_alt 'P 1 21/c 1'
_atom_sites_solution_hydrogens geom
_audit_creation_method SHELXL-2013
_cell_angle_alpha 90
_cell_angle_beta 94.5230(10)
_cell_angle_gamma 90
_cell_formula_units_Z 4
_cell_length_a 6.8886(6)
_cell_length_b 12.9983(12)
_cell_length_c 14.7636(14)
_cell_measurement_reflns_used 5118
_cell_measurement_temperature 150(2)
_cell_measurement_theta_max 28.66
_cell_measurement_theta_min 2.77
_cell_volume 1317.8(2)
_computing_cell_refinement 'Bruker SAINT'
_computing_data_collection 'Bruker APEX2'
_computing_data_reduction 'Bruker SAINT'
_computing_molecular_graphics 'Bruker SHELXTL'
_computing_publication_material 'Bruker SHELXTL'
_computing_structure_refinement 'SHELXL-2013 (Sheldrick, 2013)'
_computing_structure_solution 'SHELXS-97 (Sheldrick, 2008)'
_diffrn_ambient_temperature 150(2)
_diffrn_measured_fraction_theta_full 0.970
_diffrn_measured_fraction_theta_max 1.000
_diffrn_measurement_device_type 'Bruker APEX-II CCD'
_diffrn_measurement_method '\f and \w scans'
_diffrn_radiation_monochromator graphite
_diffrn_radiation_source 'fine-focus sealed tube'
_diffrn_radiation_type MoK\a
_diffrn_radiation_wavelength 0.71073
_diffrn_reflns_av_R_equivalents 0.0320
_diffrn_reflns_av_unetI/netI 0.0206
_diffrn_reflns_Laue_measured_fraction_full 0.970
_diffrn_reflns_Laue_measured_fraction_max 1.000
_diffrn_reflns_limit_h_max 8
_diffrn_reflns_limit_h_min -8
_diffrn_reflns_limit_k_max 15
_diffrn_reflns_limit_k_min -15
_diffrn_reflns_limit_l_max 17
_diffrn_reflns_limit_l_min -17
_diffrn_reflns_number 12516
_diffrn_reflns_point_group_measured_fraction_full 0.970
_diffrn_reflns_point_group_measured_fraction_max 1.000
_diffrn_reflns_theta_full 25.242
_diffrn_reflns_theta_max 24.998
_diffrn_reflns_theta_min 2.090
_exptl_absorpt_coefficient_mu 0.101
_exptl_absorpt_correction_T_max 0.9656
_exptl_absorpt_correction_T_min 0.9590
_exptl_absorpt_correction_type multi-scan
_exptl_absorpt_process_details SADABS,(BRUKER,2006)
_exptl_crystal_colour COLOURLESS
_exptl_crystal_density_diffrn 1.377
_exptl_crystal_description BLOCK
_exptl_crystal_F_000 576
_exptl_crystal_size_max 0.420
_exptl_crystal_size_mid 0.390
_exptl_crystal_size_min 0.350
_refine_diff_density_max 0.192
_refine_diff_density_min -0.209
_refine_diff_density_rms 0.039
_refine_ls_extinction_method none
_refine_ls_goodness_of_fit_ref 1.095
_refine_ls_hydrogen_treatment constr
_refine_ls_matrix_type full
_refine_ls_number_parameters 183
_refine_ls_number_reflns 2317
_refine_ls_number_restraints 0
_refine_ls_restrained_S_all 1.095
_refine_ls_R_factor_all 0.0412
_refine_ls_R_factor_gt 0.0362
_refine_ls_shift/su_max 0.000
_refine_ls_shift/su_mean 0.000
_refine_ls_structure_factor_coef Fsqd
_refine_ls_weighting_details 'w=1/[\s^2^(Fo^2^)+(0.0353P)^2^+0.4989P] where P=(Fo^2^+2Fc^2^)/3'
_refine_ls_weighting_scheme calc
_refine_ls_wR_factor_gt 0.0831
_refine_ls_wR_factor_ref 0.0855
_reflns_Friedel_coverage 0.000
_reflns_number_gt 2109
_reflns_number_total 2317
_reflns_threshold_expression 'I > 2\s(I)'
_cod_data_source_file ol6b03048_si_002.cif
_cod_data_source_block NPR_A_010116_0m
_cod_depositor_comments
;
The following automatic conversions were performed:

data item '_exptl_absorpt_correction_type' value 'MULTI-SCAN' was
changed to 'multi-scan' in accordance with the
/home/saulius/struct/COD-crude-data/automatic-downloads/DataCite-retrospective/ACS/depositions/lib/dictionaries/cif_core.dic
dictionary named 'cif_core.dic' version 2.4.2 last updated on
2011-04-26.

Automatic conversion script
Id: cif_fix_values 6909 2019-04-08 15:41:33Z antanas 
;
_cod_original_sg_symbol_H-M 'P 21/c'
_cod_database_code 1555932
_shelx_space_group_comment
;
The symmetry employed for this shelxl refinement is uniquely defined
by the following loop, which should always be used as a source of
symmetry information in preference to the above space-group names.
They are only intended as comments.
;
_shelx_estimated_absorpt_t_min 0.959
_shelx_estimated_absorpt_t_max 0.966
_shelxl_version_number 2013-3

loop_
_space_group_symop_operation_xyz
'x, y, z'
'-x, y+1/2, -z+1/2'
'-x, -y, -z'
'x, -y-1/2, z-1/2'

loop_
_atom_site_label
_atom_site_type_symbol
_atom_site_fract_x
_atom_site_fract_y
_atom_site_fract_z
_atom_site_U_iso_or_equiv
_atom_site_adp_type
_atom_site_occupancy
_atom_site_site_symmetry_order
_atom_site_calc_flag
_atom_site_refinement_flags_posn
_atom_site_refinement_flags_adp
O1 O 0.18165(16) 0.45363(8) -0.32208(6) 0.0266(3) Uani 1 1 d . .
H1 H 0.1596 0.3952 -0.3450 0.040 Uiso 1 1 calc R U
O2 O 0.13322(16) 0.24421(8) 0.11830(6) 0.0268(3) Uani 1 1 d . .
O3 O 0.32236(16) 0.63178(8) 0.09945(7) 0.0288(3) Uani 1 1 d . .
O4 O 0.32606(15) 0.57939(8) 0.24494(6) 0.0245(2) Uani 1 1 d . .
N1 N 0.12567(17) 0.27138(9) -0.03619(7) 0.0208(3) Uani 1 1 d . .
C1 C 0.1897(2) 0.44653(11) -0.22997(9) 0.0213(3) Uani 1 1 d . .
C2 C 0.1470(2) 0.35456(11) -0.18673(9) 0.0211(3) Uani 1 1 d . .
H2 H 0.1096 0.2944 -0.2203 0.025 Uiso 1 1 calc R U
C3 C 0.1615(2) 0.35510(11) -0.09322(9) 0.0194(3) Uani 1 1 d . .
C4 C 0.21619(19) 0.44193(11) -0.04068(9) 0.0192(3) Uani 1 1 d . .
C5 C 0.2580(2) 0.53225(11) -0.08560(9) 0.0220(3) Uani 1 1 d . .
H5 H 0.2957 0.5923 -0.0520 0.026 Uiso 1 1 calc R U
C6 C 0.2443(2) 0.53398(11) -0.17987(10) 0.0235(3) Uani 1 1 d . .
H6 H 0.2726 0.5957 -0.2106 0.028 Uiso 1 1 calc R U
C7 C 0.1548(2) 0.29979(11) 0.05238(9) 0.0205(3) Uani 1 1 d . .
C8 C 0.21612(19) 0.41123(11) 0.05435(9) 0.0191(3) Uani 1 1 d . .
C9 C 0.2527(2) 0.45602(11) 0.13605(9) 0.0217(3) Uani 1 1 d . .
H9 H 0.2441 0.4129 0.1876 0.026 Uiso 1 1 calc R U
C10 C 0.3045(2) 0.56431(11) 0.15463(9) 0.0218(3) Uani 1 1 d . .
C11 C 0.3718(2) 0.68326(11) 0.27507(10) 0.0267(3) Uani 1 1 d . .
H11A H 0.2706 0.7316 0.2498 0.032 Uiso 1 1 calc R U
H11B H 0.4989 0.7049 0.2545 0.032 Uiso 1 1 calc R U
C12 C 0.3794(2) 0.68301(13) 0.37667(10) 0.0321(4) Uani 1 1 d . .
H12A H 0.2498 0.6676 0.3961 0.048 Uiso 1 1 calc R U
H12B H 0.4215 0.7508 0.3998 0.048 Uiso 1 1 calc R U
H12C H 0.4719 0.6306 0.4006 0.048 Uiso 1 1 calc R U
C13 C 0.0595(2) 0.17030(11) -0.06772(9) 0.0247(3) Uani 1 1 d . .
H13A H -0.0476 0.1792 -0.1159 0.030 Uiso 1 1 calc R U
H13B H 0.0061 0.1333 -0.0166 0.030 Uiso 1 1 calc R U
C14 C 0.2155(2) 0.10543(12) -0.10436(10) 0.0291(4) Uani 1 1 d . .
H14 H 0.1769 0.0402 -0.1285 0.035 Uiso 1 1 calc R U
C15 C 0.4002(2) 0.12988(13) -0.10633(10) 0.0331(4) Uani 1 1 d . .
H15A H 0.4460 0.1943 -0.0830 0.040 Uiso 1 1 calc R U
H15B H 0.4879 0.0832 -0.1311 0.040 Uiso 1 1 calc R U

loop_
_atom_site_aniso_label
_atom_site_aniso_U_11
_atom_site_aniso_U_22
_atom_site_aniso_U_33
_atom_site_aniso_U_23
_atom_site_aniso_U_13
_atom_site_aniso_U_12
O1 0.0398(6) 0.0229(6) 0.0170(5) 0.0021(4) 0.0022(4) 0.0013(5)
O2 0.0382(6) 0.0228(6) 0.0193(5) 0.0031(4) 0.0024(4) -0.0022(5)
O3 0.0397(6) 0.0231(6) 0.0235(5) 0.0006(5) 0.0023(5) -0.0026(5)
O4 0.0333(6) 0.0196(5) 0.0203(5) -0.0038(4) -0.0001(4) -0.0007(4)
N1 0.0272(6) 0.0172(6) 0.0178(6) 0.0002(5) 0.0009(5) -0.0034(5)
C1 0.0217(7) 0.0240(8) 0.0182(7) 0.0022(6) 0.0022(5) 0.0043(6)
C2 0.0220(7) 0.0208(8) 0.0203(7) -0.0017(6) 0.0005(6) 0.0006(6)
C3 0.0184(7) 0.0196(7) 0.0202(7) 0.0026(6) 0.0020(5) 0.0012(6)
C4 0.0175(7) 0.0207(7) 0.0193(7) -0.0022(6) 0.0020(5) 0.0018(6)
C5 0.0246(7) 0.0186(7) 0.0230(7) -0.0008(6) 0.0031(6) -0.0006(6)
C6 0.0291(8) 0.0188(7) 0.0233(7) 0.0046(6) 0.0057(6) 0.0016(6)
C7 0.0202(7) 0.0231(8) 0.0182(7) 0.0011(6) 0.0014(5) 0.0013(6)
C8 0.0183(7) 0.0186(7) 0.0205(7) 0.0010(6) 0.0012(5) 0.0022(6)
C9 0.0226(7) 0.0229(8) 0.0194(7) 0.0009(6) 0.0005(6) 0.0014(6)
C10 0.0211(7) 0.0231(8) 0.0211(7) -0.0012(6) 0.0017(6) 0.0018(6)
C11 0.0313(8) 0.0193(8) 0.0289(8) -0.0060(6) -0.0020(6) 0.0006(6)
C12 0.0369(9) 0.0296(9) 0.0300(8) -0.0091(7) 0.0027(7) -0.0005(7)
C13 0.0326(8) 0.0220(8) 0.0191(7) 0.0001(6) -0.0002(6) -0.0076(6)
C14 0.0433(10) 0.0196(8) 0.0241(8) -0.0034(6) 0.0020(7) -0.0044(7)
C15 0.0418(10) 0.0269(9) 0.0306(8) -0.0032(7) 0.0040(7) 0.0034(7)

loop_
_atom_type_symbol
_atom_type_description
_atom_type_scat_dispersion_real
_atom_type_scat_dispersion_imag
_atom_type_scat_source
C C 0.0033 0.0016 'International Tables Vol C Tables 4.2.6.8 and 6.1.1.4'
H H 0.0000 0.0000 'International Tables Vol C Tables 4.2.6.8 and 6.1.1.4'
N N 0.0061 0.0033 'International Tables Vol C Tables 4.2.6.8 and 6.1.1.4'
O O 0.0106 0.0060 'International Tables Vol C Tables 4.2.6.8 and 6.1.1.4'

loop_
_geom_angle_atom_site_label_1
_geom_angle_atom_site_label_2
_geom_angle_atom_site_label_3
_geom_angle
C1 O1 H1 109.5
C10 O4 C11 116.41(11)
C7 N1 C3 110.22(11)
C7 N1 C13 124.91(12)
C3 N1 C13 124.83(11)
O1 C1 C6 117.65(13)
O1 C1 C2 121.42(13)
C6 C1 C2 120.92(13)
C3 C2 C1 116.91(13)
C3 C2 H2 121.5
C1 C2 H2 121.5
C2 C3 C4 123.60(13)
C2 C3 N1 126.37(13)
C4 C3 N1 110.03(11)
C5 C4 C3 118.18(12)
C5 C4 C8 134.90(13)
C3 C4 C8 106.92(12)
C6 C5 C4 119.47(13)
C6 C5 H5 120.3
C4 C5 H5 120.3
C5 C6 C1 120.93(13)
C5 C6 H6 119.5
C1 C6 H6 119.5
O2 C7 N1 125.73(13)
O2 C7 C8 126.84(13)
N1 C7 C8 107.43(11)
C9 C8 C4 136.87(14)
C9 C8 C7 117.73(12)
C4 C8 C7 105.39(11)
C8 C9 C10 127.32(13)
C8 C9 H9 116.3
C10 C9 H9 116.3
O3 C10 O4 123.58(13)
O3 C10 C9 127.12(13)
O4 C10 C9 109.29(12)
O4 C11 C12 107.18(12)
O4 C11 H11A 110.3
C12 C11 H11A 110.3
O4 C11 H11B 110.3
C12 C11 H11B 110.3
H11A C11 H11B 108.5
C11 C12 H12A 109.5
C11 C12 H12B 109.5
H12A C12 H12B 109.5
C11 C12 H12C 109.5
H12A C12 H12C 109.5
H12B C12 H12C 109.5
N1 C13 C14 114.05(12)
N1 C13 H13A 108.7
C14 C13 H13A 108.7
N1 C13 H13B 108.7
C14 C13 H13B 108.7
H13A C13 H13B 107.6
C15 C14 C13 126.48(14)
C15 C14 H14 116.8
C13 C14 H14 116.8
C14 C15 H15A 120.0
C14 C15 H15B 120.0
H15A C15 H15B 120.0

loop_
_geom_bond_atom_site_label_1
_geom_bond_atom_site_label_2
_geom_bond_distance
O1 C1 1.3597(16)
O1 H1 0.8400
O2 C7 1.2305(17)
O3 C10 1.2099(17)
O4 C10 1.3441(17)
O4 C11 1.4484(17)
N1 C7 1.3582(17)
N1 C3 1.4096(18)
N1 C13 1.4550(18)
C1 C6 1.392(2)
C1 C2 1.397(2)
C2 C3 1.3763(19)
C2 H2 0.9500
C3 C4 1.4041(19)
C4 C5 1.390(2)
C4 C8 1.4588(18)
C5 C6 1.3877(19)
C5 H5 0.9500
C6 H6 0.9500
C7 C8 1.508(2)
C8 C9 1.345(2)
C9 C10 1.473(2)
C9 H9 0.9500
C11 C12 1.497(2)
C11 H11A 0.9900
C11 H11B 0.9900
C12 H12A 0.9800
C12 H12B 0.9800
C12 H12C 0.9800
C13 C14 1.500(2)
C13 H13A 0.9900
C13 H13B 0.9900
C14 C15 1.314(2)
C14 H14 0.9500
C15 H15A 0.9500
C15 H15B 0.9500

loop_
_geom_torsion_atom_site_label_1
_geom_torsion_atom_site_label_2
_geom_torsion_atom_site_label_3
_geom_torsion_atom_site_label_4
_geom_torsion
O1 C1 C2 C3 179.28(12)
C6 C1 C2 C3 0.1(2)
C1 C2 C3 C4 -0.1(2)
C1 C2 C3 N1 -179.86(13)
C7 N1 C3 C2 179.83(13)
C13 N1 C3 C2 -2.5(2)
C7 N1 C3 C4 0.01(16)
C13 N1 C3 C4 177.72(13)
C2 C3 C4 C5 0.0(2)
N1 C3 C4 C5 179.81(12)
C2 C3 C4 C8 -179.45(13)
N1 C3 C4 C8 0.37(15)
C3 C4 C5 C6 0.1(2)
C8 C4 C5 C6 179.35(15)
C4 C5 C6 C1 -0.1(2)
O1 C1 C6 C5 -179.22(13)
C2 C1 C6 C5 0.0(2)
C3 N1 C7 O2 179.15(13)
C13 N1 C7 O2 1.4(2)
C3 N1 C7 C8 -0.38(15)
C13 N1 C7 C8 -178.09(12)
C5 C4 C8 C9 1.1(3)
C3 C4 C8 C9 -179.61(16)
C5 C4 C8 C7 -179.88(15)
C3 C4 C8 C7 -0.58(14)
O2 C7 C8 C9 0.3(2)
N1 C7 C8 C9 179.85(12)
O2 C7 C8 C4 -178.94(14)
N1 C7 C8 C4 0.59(14)
C4 C8 C9 C10 2.3(3)
C7 C8 C9 C10 -176.69(13)
C11 O4 C10 O3 0.4(2)
C11 O4 C10 C9 -178.24(12)
C8 C9 C10 O3 0.3(2)
C8 C9 C10 O4 178.92(13)
C10 O4 C11 C12 177.30(12)
C7 N1 C13 C14 -106.37(15)
C3 N1 C13 C14 76.25(17)
N1 C13 C14 C15 3.1(2)
